data_7202900
loop_
_publ_author_name
'Ruiz, Blanca'
'Coe, Benjamin J.'
'Gianotti, Reto'
'Gramlich, Volker'
'Jazbinsek, Mojca'
'G\"unter, Peter'

_publ_section_title
;
 Polymorphism, crystal growth and characterization of an organic
 nonlinear optical material: DAPSH
;
_journal_issue 9
_journal_name_full CrystEngComm
_journal_page_first 772
_journal_paper_doi 10.1039/b704737a
_journal_volume 9
_journal_year 2007
_chemical_formula_sum 'C21 H21 F6 N2 O0 P'
_chemical_formula_weight 446.37
_chemical_name_systematic
;
?
;
_space_group_IT_number 14
_symmetry_cell_setting monoclinic
_symmetry_space_group_name_Hall '-P 2yn'
_symmetry_space_group_name_H-M 'P 1 21/n 1'
_atom_sites_solution_hydrogens geom
_atom_sites_solution_primary direct
_atom_sites_solution_secondary difmap
_audit_creation_method SHELXL-97
_cell_angle_alpha 90.00
_cell_angle_beta 105.850(9)
_cell_angle_gamma 90.00
_cell_formula_units_Z 12
_cell_length_a 23.264(2)
_cell_length_b 7.6256(10)
_cell_length_c 35.890(4)
_cell_measurement_reflns_used 12
_cell_measurement_temperature 295(2)
_cell_measurement_theta_max 11
_cell_measurement_theta_min 10
_cell_volume 6124.9(12)
_computing_cell_refinement 'SIEMENS SHELXTL Plus'
_computing_data_collection 'SIEMENS SHELXTL Plus'
_computing_data_reduction 'SIEMENS SHELXTL Plus'
_computing_molecular_graphics SHELXLTL-Plus
_computing_publication_material SHELXL-93
_computing_structure_refinement 'SHELXL-97 (Sheldrick, 1997)'
_computing_structure_solution 'SHELXS-97 (Sheldrick, 1990)'
_diffrn_ambient_temperature 295(2)
_diffrn_measured_fraction_theta_full 0.995
_diffrn_measured_fraction_theta_max 0.995
_diffrn_measurement_method ' \w scans'
_diffrn_radiation_monochromator graphite
_diffrn_radiation_source 'fine-focus sealed tube'
_diffrn_radiation_type MoK\a
_diffrn_radiation_wavelength 0.71073
_diffrn_reflns_av_R_equivalents 0.2788
_diffrn_reflns_av_sigmaI/netI 0.2785
_diffrn_reflns_limit_h_max 28
_diffrn_reflns_limit_h_min -28
_diffrn_reflns_limit_k_max 7
_diffrn_reflns_limit_k_min -9
_diffrn_reflns_limit_l_max 40
_diffrn_reflns_limit_l_min -44
_diffrn_reflns_number 45020
_diffrn_reflns_theta_full 26.06
_diffrn_reflns_theta_max 26.06
_diffrn_reflns_theta_min 3.90
_diffrn_standards_decay_% 0
_diffrn_standards_interval_count 120
_diffrn_standards_number 1
_exptl_absorpt_coefficient_mu 0.198
_exptl_absorpt_correction_T_max 0.99
_exptl_absorpt_correction_T_min 0.98
_exptl_absorpt_correction_type numerical
_exptl_absorpt_process_details SHELXPREP
_exptl_crystal_density_diffrn 1.452
_exptl_crystal_density_method 'not measured'
_exptl_crystal_F_000 2760
_exptl_crystal_size_max 0.10
_exptl_crystal_size_mid 0.08
_exptl_crystal_size_min 0.05
_refine_diff_density_max 0.398
_refine_diff_density_min -0.387
_refine_diff_density_rms 0.094
_refine_ls_extinction_method none
_refine_ls_goodness_of_fit_ref 0.969
_refine_ls_hydrogen_treatment constr
_refine_ls_matrix_type full
_refine_ls_number_parameters 811
_refine_ls_number_reflns 12077
_refine_ls_number_restraints 0
_refine_ls_restrained_S_all 0.969
_refine_ls_R_factor_all 0.3874
_refine_ls_R_factor_gt 0.1553
_refine_ls_shift/su_max 0.046
_refine_ls_shift/su_mean 0.005
_refine_ls_structure_factor_coef Fsqd
_refine_ls_weighting_details 'calc w=1/[\s^2^(Fo^2^)+(0.2000P)^2^+0.0000P] where P=(Fo^2^+2Fc^2^)/3'
_refine_ls_weighting_scheme calc
_refine_ls_wR_factor_gt 0.3409
_refine_ls_wR_factor_ref 0.4715
_reflns_number_gt 3123
_reflns_number_total 12077
_reflns_threshold_expression >2sigma(I)
_cod_data_source_file B704737A.txt
_cod_data_source_block jh1c
_cod_depositor_comments
;
The following automatic conversions were performed:
'_symmetry_cell_setting' value 'Monoclinic' changed to 'monoclinic'
according to '/home/saulius/struct/CIF-dictionaries/cif_core.dic'
dictionary named 'cif_core.dic' version 2.4.1 from 2010-06-29.

Automatic conversion script
Id: cif_fix_enum 1527 2010-12-29 10:47:43Z saulius 
;
_cod_original_cell_volume 6125.0(12)
_cod_original_sg_symbol_H-M P2(1)/n
_cod_database_code 7202900

loop_
_symmetry_equiv_pos_as_xyz
'x, y, z'
'x+1/2, -y+1/2, z+1/2'
'-x, -y, -z'
'-x-1/2, y-1/2, -z-1/2'

loop_
_atom_site_label
_atom_site_type_symbol
_atom_site_fract_x
_atom_site_fract_y
_atom_site_fract_z
_atom_site_U_iso_or_equiv
_atom_site_adp_type
_atom_site_occupancy
_atom_site_symmetry_multiplicity
_atom_site_calc_flag
_atom_site_refinement_flags
_atom_site_disorder_assembly
_atom_site_disorder_group
P P -0.27333(13) 0.2167(4) 0.02745(9) 0.0703(9) Uani 1 1 d . . .
F1 F -0.2388(4) 0.0882(11) 0.0066(2) 0.120(3) Uani 1 1 d . . .
F2 F -0.2401(4) 0.3801(11) 0.0165(3) 0.132(3) Uani 1 1 d . . .
F3 F -0.3233(4) 0.2440(11) -0.0111(2) 0.121(3) Uani 1 1 d . . .
F4 F -0.3082(3) 0.3469(11) 0.0482(2) 0.118(3) Uani 1 1 d . . .
F5 F -0.3077(3) 0.0573(10) 0.0390(2) 0.115(3) Uani 1 1 d . . .
F6 F -0.2245(4) 0.1956(12) 0.0658(3) 0.128(3) Uani 1 1 d . . .
P' P -0.10698(14) 0.0307(5) 0.19298(10) 0.0777(10) Uani 1 1 d . . .
F1' F -0.0735(4) -0.1185(12) 0.1777(3) 0.149(3) Uani 1 1 d . . .
F2' F -0.0728(4) 0.1745(12) 0.1755(2) 0.125(3) Uani 1 1 d . . .
F3' F -0.1580(5) 0.0227(17) 0.1564(3) 0.184(5) Uani 1 1 d . . .
F4' F -0.1397(3) 0.1824(11) 0.2096(2) 0.113(3) Uani 1 1 d . . .
F5' F -0.1396(5) -0.1081(13) 0.2120(3) 0.167(4) Uani 1 1 d . . .
F6' F -0.0566(4) 0.0461(12) 0.2316(2) 0.128(3) Uani 1 1 d . . .
P" P 0.05885(14) 0.1464(4) 0.36186(9) 0.0710(9) Uani 1 1 d . . .
F1" F 0.0953(4) -0.0072(10) 0.3498(2) 0.118(3) Uani 1 1 d . . .
F2" F 0.0922(4) 0.2811(11) 0.3413(2) 0.125(3) Uani 1 1 d . . .
F3" F 0.0091(4) 0.1213(11) 0.3235(2) 0.120(3) Uani 1 1 d . . .
F4" F 0.0235(3) 0.3005(10) 0.3743(2) 0.118(3) Uani 1 1 d . . .
F5" F 0.0261(3) 0.0102(10) 0.3830(2) 0.104(2) Uani 1 1 d . . .
F6" F 0.1085(3) 0.1730(11) 0.4009(2) 0.111(2) Uani 1 1 d . . .
N1 N 0.0104(4) -0.0888(14) -0.0802(3) 0.079(3) Uani 1 1 d . . .
N2 N -0.2278(4) -0.3887(12) 0.1289(3) 0.069(2) Uani 1 1 d . . .
N1' N 0.1790(4) -0.3566(13) 0.0831(3) 0.081(3) Uani 1 1 d . . .
N2' N -0.0599(4) -0.4233(13) 0.3002(3) 0.072(3) Uani 1 1 d . . .
N1" N 0.3415(4) -0.4279(13) 0.2499(3) 0.082(3) Uani 1 1 d . . .
N2" N 0.1053(4) -0.2727(11) 0.4656(2) 0.065(2) Uani 1 1 d . . .
C1 C 0.0698(5) -0.1577(17) -0.0744(4) 0.087(4) Uani 1 1 d . . .
H1A H 0.0804 -0.2265 -0.0511 0.130 Uiso 1 1 calc R . .
H1B H 0.0976 -0.0626 -0.0722 0.130 Uiso 1 1 calc R . .
H1C H 0.0711 -0.2301 -0.0961 0.130 Uiso 1 1 calc R . .
C2 C -0.0154(6) 0.0185(17) -0.1142(4) 0.091(4) Uani 1 1 d . . .
H2A H -0.0550 0.0536 -0.1142 0.136 Uiso 1 1 calc R . .
H2B H -0.0171 -0.0482 -0.1371 0.136 Uiso 1 1 calc R . .
H2C H 0.0089 0.1207 -0.1136 0.136 Uiso 1 1 calc R . .
C3 C -0.0226(5) -0.1247(12) -0.0551(3) 0.058(3) Uani 1 1 d . . .
C4 C -0.0802(5) -0.0589(15) -0.0599(4) 0.077(3) Uani 1 1 d . . .
H4A H -0.0978 0.0092 -0.0815 0.092 Uiso 1 1 calc R . .
C5 C -0.1115(5) -0.0932(14) -0.0331(4) 0.074(3) Uani 1 1 d . . .
H5A H -0.1494 -0.0452 -0.0368 0.089 Uiso 1 1 calc R . .
C6 C -0.0880(5) -0.1976(13) -0.0006(3) 0.065(3) Uani 1 1 d . . .
C7 C -0.0309(5) -0.2652(14) 0.0038(3) 0.068(3) Uani 1 1 d . . .
H7A H -0.0144 -0.3381 0.0247 0.082 Uiso 1 1 calc R . .
C8 C 0.0009(5) -0.2287(14) -0.0212(3) 0.065(3) Uani 1 1 d . . .
H8A H 0.0395 -0.2724 -0.0163 0.078 Uiso 1 1 calc R . .
C9 C -0.1248(4) -0.2322(13) 0.0265(3) 0.064(3) Uani 1 1 d . . .
H9A H -0.1627 -0.1825 0.0196 0.077 Uiso 1 1 calc R . .
C10 C -0.1108(4) -0.3246(15) 0.0592(3) 0.064(3) Uani 1 1 d . . .
H10A H -0.0738 -0.3795 0.0669 0.076 Uiso 1 1 calc R . .
C11 C -0.1516(5) -0.3425(12) 0.0832(3) 0.055(3) Uani 1 1 d . . .
C12 C -0.2032(5) -0.2479(15) 0.0776(3) 0.076(3) Uani 1 1 d . . .
H12A H -0.2134 -0.1665 0.0576 0.092 Uiso 1 1 calc R . .
C13 C -0.2398(6) -0.2715(16) 0.1010(4) 0.087(4) Uani 1 1 d . . .
H13A H -0.2741 -0.2032 0.0971 0.105 Uiso 1 1 calc R . .
C14 C -0.1779(6) -0.4814(17) 0.1370(3) 0.086(4) Uani 1 1 d . . .
H14A H -0.1692 -0.5594 0.1577 0.103 Uiso 1 1 calc R . .
C15 C -0.1378(5) -0.4610(16) 0.1141(3) 0.081(4) Uani 1 1 d . . .
H15A H -0.1027 -0.5258 0.1194 0.097 Uiso 1 1 calc R . .
C16 C -0.2713(5) -0.4132(16) 0.1527(3) 0.073(3) Uani 1 1 d . . .
C17 C -0.3291(5) -0.4298(17) 0.1342(3) 0.082(4) Uani 1 1 d . . .
H17A H -0.3421 -0.4280 0.1073 0.098 Uiso 1 1 calc R . .
C18 C -0.3698(6) -0.4498(17) 0.1563(4) 0.089(4) Uani 1 1 d . . .
H18A H -0.4100 -0.4708 0.1441 0.107 Uiso 1 1 calc R . .
C19 C -0.3512(6) -0.4389(19) 0.1948(4) 0.098(4) Uani 1 1 d . . .
H19A H -0.3783 -0.4471 0.2096 0.118 Uiso 1 1 calc R . .
C20 C -0.2914(6) -0.415(3) 0.2124(4) 0.136(7) Uani 1 1 d . . .
H20A H -0.2788 -0.4032 0.2392 0.163 Uiso 1 1 calc R . .
C21 C -0.2498(6) -0.409(2) 0.1919(4) 0.117(6) Uani 1 1 d . . .
H21A H -0.2091 -0.4018 0.2041 0.140 Uiso 1 1 calc R . .
C1' C 0.2350(5) -0.2641(19) 0.0946(4) 0.098(4) Uani 1 1 d . . .
H1'A H 0.2450 -0.2403 0.1219 0.148 Uiso 1 1 calc R . .
H1'B H 0.2316 -0.1556 0.0806 0.148 Uiso 1 1 calc R . .
H1'C H 0.2657 -0.3348 0.0889 0.148 Uiso 1 1 calc R . .
C2' C 0.1549(6) -0.4065(18) 0.0441(3) 0.090(4) Uani 1 1 d . . .
H2'A H 0.1180 -0.4680 0.0415 0.135 Uiso 1 1 calc R . .
H2'B H 0.1826 -0.4817 0.0364 0.135 Uiso 1 1 calc R . .
H2'C H 0.1477 -0.3039 0.0281 0.135 Uiso 1 1 calc R . .
C3' C 0.1462(4) -0.3794(12) 0.1107(3) 0.054(3) Uani 1 1 d . . .
C4' C 0.0934(5) -0.4814(14) 0.1017(3) 0.063(3) Uani 1 1 d . . .
H4'A H 0.0802 -0.5345 0.0776 0.076 Uiso 1 1 calc R . .
C5' C 0.0620(5) -0.5021(15) 0.1280(3) 0.068(3) Uani 1 1 d . . .
H5'A H 0.0281 -0.5724 0.1214 0.082 Uiso 1 1 calc R . .
C6' C 0.0778(5) -0.4229(14) 0.1650(3) 0.065(3) Uani 1 1 d . . .
C7' C 0.1315(5) -0.3254(16) 0.1737(3) 0.079(3) Uani 1 1 d . . .
H7'A H 0.1454 -0.2748 0.1981 0.095 Uiso 1 1 calc R . .
C8' C 0.1645(5) -0.3026(13) 0.1467(3) 0.064(3) Uani 1 1 d . . .
H8'A H 0.1991 -0.2350 0.1532 0.077 Uiso 1 1 calc R . .
C9' C 0.0443(4) -0.4437(14) 0.1928(3) 0.061(3) Uani 1 1 d . . .
H9'A H 0.0111 -0.5168 0.1854 0.073 Uiso 1 1 calc R . .
C10' C 0.0542(4) -0.3719(16) 0.2282(3) 0.069(3) Uani 1 1 d . . .
H10B H 0.0882 -0.3029 0.2368 0.082 Uiso 1 1 calc R . .
C11' C 0.0161(4) -0.3925(14) 0.2547(3) 0.064(3) Uani 1 1 d . . .
C12' C -0.0268(6) -0.5197(16) 0.2474(3) 0.081(4) Uani 1 1 d . . .
H12B H -0.0312 -0.5962 0.2267 0.097 Uiso 1 1 calc R . .
C13' C -0.0635(6) -0.5318(17) 0.2717(4) 0.093(4) Uani 1 1 d . . .
H13B H -0.0918 -0.6209 0.2675 0.111 Uiso 1 1 calc R . .
C14' C -0.0170(6) -0.3091(17) 0.3084(4) 0.089(4) Uani 1 1 d . . .
H14B H -0.0119 -0.2393 0.3304 0.106 Uiso 1 1 calc R . .
C15' C 0.0210(5) -0.2891(14) 0.2855(3) 0.080(4) Uani 1 1 d . . .
H15B H 0.0504 -0.2031 0.2915 0.096 Uiso 1 1 calc R . .
C16' C -0.1043(5) -0.4198(14) 0.3233(3) 0.064(3) Uani 1 1 d . . .
C17' C -0.1601(6) -0.418(2) 0.3052(4) 0.119(6) Uani 1 1 d . . .
H17B H -0.1717 -0.4222 0.2783 0.143 Uiso 1 1 calc R . .
C18' C -0.2034(6) -0.409(3) 0.3253(4) 0.126(6) Uani 1 1 d . . .
H18B H -0.2437 -0.4057 0.3120 0.151 Uiso 1 1 calc R . .
C19' C -0.1858(6) -0.4038(18) 0.3646(4) 0.090(4) Uani 1 1 d . . .
H19B H -0.2142 -0.3978 0.3784 0.108 Uiso 1 1 calc R . .
C20' C -0.1282(7) -0.4077(19) 0.3833(4) 0.099(4) Uani 1 1 d . . .
H20B H -0.1163 -0.4048 0.4102 0.118 Uiso 1 1 calc R . .
C21' C -0.0842(6) -0.4163(17) 0.3623(4) 0.088(4) Uani 1 1 d . . .
H21B H -0.0435 -0.4194 0.3749 0.106 Uiso 1 1 calc R . .
C1" C 0.4031(5) -0.3567(18) 0.2587(4) 0.107(5) Uani 1 1 d . . .
H1"A H 0.4157 -0.3204 0.2853 0.160 Uiso 1 1 calc R . .
H1"B H 0.4038 -0.2580 0.2423 0.160 Uiso 1 1 calc R . .
H1"C H 0.4296 -0.4459 0.2543 0.160 Uiso 1 1 calc R . .
C2" C 0.3146(6) -0.4915(19) 0.2110(4) 0.099(4) Uani 1 1 d . . .
H2"A H 0.2749 -0.5326 0.2091 0.149 Uiso 1 1 calc R . .
H2"B H 0.3382 -0.5859 0.2054 0.149 Uiso 1 1 calc R . .
H2"C H 0.3129 -0.3980 0.1928 0.149 Uiso 1 1 calc R . .
C3" C 0.3097(4) -0.4116(14) 0.2771(3) 0.058(3) Uani 1 1 d . . .
C4" C 0.2536(5) -0.4844(16) 0.2693(3) 0.077(3) Uani 1 1 d . . .
H4"A H 0.2378 -0.5419 0.2458 0.093 Uiso 1 1 calc R . .
C5" C 0.2204(5) -0.4729(15) 0.2961(3) 0.068(3) Uani 1 1 d . . .
H5"A H 0.1824 -0.5224 0.2902 0.082 Uiso 1 1 calc R . .
C6" C 0.2424(4) -0.3899(14) 0.3310(3) 0.059(3) Uani 1 1 d . . .
C7" C 0.2989(5) -0.3165(14) 0.3383(3) 0.067(3) Uani 1 1 d . . .
H7"A H 0.3148 -0.2592 0.3617 0.081 Uiso 1 1 calc R . .
C8" C 0.3320(4) -0.3254(14) 0.3124(2) 0.060(3) Uani 1 1 d . . .
H8"A H 0.3697 -0.2738 0.3182 0.073 Uiso 1 1 calc R . .
C9" C 0.2072(5) -0.3737(15) 0.3587(3) 0.069(3) Uani 1 1 d . . .
H9"A H 0.1707 -0.4317 0.3518 0.082 Uiso 1 1 calc R . .
C10" C 0.2192(5) -0.2892(15) 0.3921(3) 0.077(3) Uani 1 1 d . . .
H10C H 0.2544 -0.2249 0.3996 0.093 Uiso 1 1 calc R . .
C11" C 0.1797(5) -0.2911(15) 0.4183(3) 0.065(3) Uani 1 1 d . . .
C12" C 0.1308(5) -0.3976(15) 0.4133(4) 0.078(3) Uani 1 1 d . . .
H12C H 0.1226 -0.4794 0.3933 0.094 Uiso 1 1 calc R . .
C13" C 0.0937(5) -0.3870(14) 0.4368(4) 0.074(3) Uani 1 1 d . . .
H13C H 0.0604 -0.4596 0.4325 0.089 Uiso 1 1 calc R . .
C14" C 0.1511(6) -0.1648(14) 0.4718(4) 0.080(4) Uani 1 1 d . . .
H14C H 0.1576 -0.0830 0.4917 0.095 Uiso 1 1 calc R . .
C15" C 0.1901(5) -0.1736(16) 0.4482(3) 0.083(4) Uani 1 1 d . . .
H15C H 0.2230 -0.0995 0.4529 0.099 Uiso 1 1 calc R . .
C16" C 0.0611(5) -0.2584(14) 0.4888(4) 0.069(3) Uani 1 1 d . . .
C17" C 0.0028(6) -0.2393(19) 0.4697(4) 0.095(4) Uani 1 1 d . . .
H17C H -0.0091 -0.2373 0.4428 0.114 Uiso 1 1 calc R . .
C18" C -0.0396(6) -0.2227(19) 0.4904(5) 0.105(5) Uani 1 1 d . . .
H18C H -0.0800 -0.2114 0.4776 0.126 Uiso 1 1 calc R . .
C19" C -0.0208(6) -0.2233(17) 0.5293(5) 0.093(4) Uani 1 1 d . . .
H19C H -0.0483 -0.2062 0.5435 0.112 Uiso 1 1 calc R . .
C20" C 0.0394(6) -0.2493(17) 0.5489(4) 0.092(4) Uani 1 1 d . . .
H20C H 0.0515 -0.2551 0.5758 0.110 Uiso 1 1 calc R . .
C21" C 0.0814(6) -0.2666(18) 0.5273(3) 0.090(4) Uani 1 1 d . . .
H21C H 0.1218 -0.2831 0.5395 0.108 Uiso 1 1 calc R . .

loop_
_atom_site_aniso_label
_atom_site_aniso_U_11
_atom_site_aniso_U_22
_atom_site_aniso_U_33
_atom_site_aniso_U_23
_atom_site_aniso_U_13
_atom_site_aniso_U_12
P 0.0618(18) 0.083(2) 0.074(2) 0.0132(16) 0.0330(16) 0.0095(15)
F1 0.140(6) 0.127(6) 0.122(6) 0.026(5) 0.085(5) 0.045(5)
F2 0.154(7) 0.117(6) 0.160(7) 0.026(6) 0.102(6) -0.004(5)
F3 0.130(6) 0.132(7) 0.088(5) -0.009(5) 0.007(5) 0.029(5)
F4 0.124(6) 0.129(7) 0.120(6) -0.012(5) 0.065(5) 0.017(5)
F5 0.120(6) 0.114(6) 0.127(6) 0.013(5) 0.060(5) -0.033(5)
F6 0.102(6) 0.147(8) 0.126(7) 0.005(6) 0.019(5) 0.006(5)
P' 0.070(2) 0.093(3) 0.076(2) -0.0111(18) 0.0298(18) -0.0071(17)
F1' 0.164(7) 0.124(7) 0.187(9) -0.029(6) 0.096(7) 0.025(6)
F2' 0.154(7) 0.140(7) 0.105(6) -0.008(5) 0.076(5) -0.032(6)
F3' 0.149(8) 0.241(13) 0.133(9) -0.075(8) -0.013(7) -0.005(8)
F4' 0.105(5) 0.129(6) 0.118(6) -0.031(5) 0.053(5) 0.004(5)
F5' 0.197(9) 0.129(8) 0.222(11) -0.029(7) 0.135(8) -0.058(7)
F6' 0.110(6) 0.156(8) 0.107(6) 0.028(5) 0.012(5) 0.009(5)
P" 0.076(2) 0.082(2) 0.0612(19) -0.0225(15) 0.0298(16) -0.0110(16)
F1" 0.135(6) 0.108(6) 0.136(6) -0.035(5) 0.079(5) 0.019(5)
F2" 0.153(7) 0.126(7) 0.125(6) -0.017(5) 0.089(6) -0.046(5)
F3" 0.126(6) 0.129(7) 0.093(6) -0.017(5) 0.007(5) -0.009(5)
F4" 0.126(6) 0.115(6) 0.132(6) -0.021(5) 0.067(5) 0.023(5)
F5" 0.119(5) 0.112(6) 0.103(5) 0.003(4) 0.065(5) -0.023(4)
F6" 0.106(5) 0.128(6) 0.092(5) -0.018(5) 0.017(4) -0.010(5)
N1 0.077(6) 0.113(8) 0.055(6) 0.013(5) 0.030(5) 0.019(6)
N2 0.071(6) 0.063(6) 0.079(7) 0.010(5) 0.027(5) 0.012(5)
N1' 0.087(7) 0.091(7) 0.075(7) -0.007(5) 0.038(6) -0.024(6)
N2' 0.065(6) 0.090(7) 0.065(6) -0.003(5) 0.023(5) -0.025(5)
N1" 0.088(7) 0.092(8) 0.070(7) -0.014(5) 0.030(6) -0.010(6)
N2" 0.076(6) 0.061(6) 0.066(6) -0.023(5) 0.033(5) -0.010(5)
C1 0.073(8) 0.101(10) 0.101(9) -0.018(7) 0.049(7) 0.001(7)
C2 0.104(9) 0.100(10) 0.088(9) 0.015(7) 0.060(8) 0.031(8)
C3 0.085(7) 0.035(6) 0.059(7) -0.008(5) 0.027(6) 0.000(5)
C4 0.068(7) 0.081(9) 0.089(9) 0.003(6) 0.034(7) 0.020(6)
C5 0.081(8) 0.047(7) 0.106(10) 0.001(6) 0.046(7) 0.011(6)
C6 0.072(7) 0.041(6) 0.090(8) 0.005(6) 0.037(6) 0.002(5)
C7 0.074(7) 0.064(7) 0.071(7) 0.000(6) 0.027(6) 0.004(6)
C8 0.061(6) 0.072(8) 0.067(7) -0.004(6) 0.028(6) -0.001(5)
C9 0.056(6) 0.061(7) 0.075(8) -0.021(6) 0.018(6) 0.003(5)
C10 0.051(6) 0.085(8) 0.051(7) 0.005(6) 0.007(5) -0.002(5)
C11 0.085(7) 0.037(6) 0.053(6) 0.007(4) 0.037(5) 0.001(5)
C12 0.096(8) 0.079(9) 0.071(8) 0.020(6) 0.051(7) 0.017(7)
C13 0.098(9) 0.060(8) 0.106(10) 0.003(7) 0.030(8) 0.028(7)
C14 0.085(9) 0.098(10) 0.073(8) 0.036(7) 0.018(7) 0.019(7)
C15 0.075(7) 0.097(9) 0.091(9) 0.019(7) 0.056(7) 0.018(6)
C16 0.072(8) 0.095(9) 0.062(7) 0.013(6) 0.033(7) 0.004(6)
C17 0.072(8) 0.107(10) 0.055(7) 0.001(6) -0.003(7) 0.000(7)
C18 0.091(9) 0.104(10) 0.091(10) -0.024(7) 0.054(8) -0.013(7)
C19 0.077(9) 0.143(13) 0.092(10) -0.024(8) 0.052(8) -0.003(8)
C20 0.073(10) 0.25(2) 0.091(11) 0.000(11) 0.042(9) -0.001(11)
C21 0.066(8) 0.223(18) 0.070(10) 0.005(10) 0.034(8) -0.010(9)
C1' 0.090(9) 0.126(12) 0.094(9) -0.030(8) 0.051(7) -0.034(8)
C2' 0.113(10) 0.120(11) 0.039(7) -0.017(6) 0.024(7) -0.016(8)
C3' 0.055(6) 0.047(6) 0.066(7) -0.012(5) 0.024(5) -0.004(5)
C4' 0.084(8) 0.067(7) 0.039(6) -0.012(5) 0.019(6) -0.017(6)
C5' 0.073(7) 0.075(8) 0.049(7) -0.019(6) 0.005(6) -0.014(6)
C6' 0.065(7) 0.062(7) 0.074(8) 0.009(6) 0.029(6) -0.006(5)
C7' 0.081(8) 0.093(9) 0.066(8) 0.003(6) 0.025(7) -0.006(7)
C8' 0.073(7) 0.052(7) 0.072(7) -0.023(5) 0.026(6) -0.036(5)
C9' 0.045(6) 0.070(8) 0.066(7) -0.001(6) 0.012(5) -0.009(5)
C10' 0.051(6) 0.087(9) 0.078(8) -0.009(6) 0.033(6) -0.007(5)
C11' 0.054(6) 0.049(7) 0.087(8) -0.011(6) 0.015(6) -0.034(5)
C12' 0.117(9) 0.100(10) 0.035(6) -0.024(6) 0.038(6) 0.011(8)
C13' 0.109(10) 0.095(10) 0.075(9) -0.049(7) 0.027(8) -0.050(8)
C14' 0.105(9) 0.101(10) 0.087(9) -0.035(7) 0.072(8) -0.012(8)
C15' 0.084(8) 0.051(7) 0.097(9) -0.055(6) 0.007(7) -0.036(6)
C16' 0.061(7) 0.079(8) 0.055(7) -0.009(5) 0.023(6) -0.012(6)
C17' 0.076(9) 0.225(19) 0.059(8) -0.008(9) 0.023(8) -0.005(10)
C18' 0.074(9) 0.23(2) 0.077(10) 0.001(11) 0.017(8) -0.014(10)
C19' 0.099(10) 0.101(10) 0.082(10) -0.007(7) 0.045(8) -0.010(8)
C20' 0.116(11) 0.122(12) 0.068(9) -0.002(8) 0.042(9) 0.013(9)
C21' 0.091(9) 0.097(10) 0.081(10) 0.003(7) 0.029(8) 0.010(7)
C1" 0.093(9) 0.102(11) 0.145(13) -0.026(9) 0.067(9) -0.047(8)
C2" 0.090(9) 0.126(12) 0.094(10) -0.030(8) 0.046(8) -0.013(8)
C3" 0.037(5) 0.074(8) 0.064(7) 0.014(5) 0.015(5) -0.007(5)
C4" 0.075(8) 0.108(10) 0.052(7) -0.020(6) 0.022(6) -0.013(7)
C5" 0.058(7) 0.097(9) 0.047(6) -0.021(6) 0.012(5) -0.017(6)
C6" 0.041(6) 0.073(8) 0.070(7) 0.007(6) 0.026(5) -0.001(5)
C7" 0.088(8) 0.063(7) 0.051(7) 0.007(5) 0.020(6) 0.017(6)
C8" 0.057(6) 0.094(8) 0.021(5) -0.016(5) -0.005(5) -0.023(5)
C9" 0.057(6) 0.066(8) 0.084(8) 0.000(6) 0.023(6) -0.002(5)
C10" 0.092(8) 0.072(8) 0.079(8) -0.014(6) 0.041(7) -0.022(6)
C11" 0.068(7) 0.083(8) 0.052(6) -0.013(6) 0.031(6) 0.007(6)
C12" 0.083(8) 0.071(8) 0.100(9) -0.023(6) 0.058(7) -0.025(6)
C13" 0.085(8) 0.051(7) 0.097(9) -0.007(6) 0.044(7) -0.017(6)
C14" 0.106(9) 0.049(7) 0.088(9) -0.024(6) 0.034(8) -0.023(7)
C15" 0.076(7) 0.088(9) 0.096(9) -0.043(7) 0.043(7) -0.051(6)
C16" 0.065(7) 0.067(8) 0.085(9) -0.005(6) 0.037(7) 0.005(6)
C17" 0.074(9) 0.143(13) 0.071(8) -0.032(8) 0.026(7) -0.015(8)
C18" 0.087(9) 0.133(13) 0.116(12) -0.035(9) 0.065(9) -0.016(8)
C19" 0.099(10) 0.089(10) 0.111(12) -0.007(8) 0.061(9) -0.010(8)
C20" 0.109(11) 0.105(11) 0.068(8) 0.017(7) 0.034(8) 0.022(8)
C21" 0.084(8) 0.143(13) 0.051(8) -0.002(7) 0.031(7) 0.018(8)

loop_
_atom_type_symbol
_atom_type_description
_atom_type_scat_dispersion_real
_atom_type_scat_dispersion_imag
_atom_type_scat_source
C C 0.0033 0.0016 'International Tables Vol C Tables 4.2.6.8 and 6.1.1.4'
H H 0.0000 0.0000 'International Tables Vol C Tables 4.2.6.8 and 6.1.1.4'
N N 0.0061 0.0033 'International Tables Vol C Tables 4.2.6.8 and 6.1.1.4'
O O 0.0106 0.0060 'International Tables Vol C Tables 4.2.6.8 and 6.1.1.4'
P P 0.1023 0.0942 'International Tables Vol C Tables 4.2.6.8 and 6.1.1.4'
F F 0.0171 0.0103 'International Tables Vol C Tables 4.2.6.8 and 6.1.1.4'

loop_
_geom_angle_atom_site_label_1
_geom_angle_atom_site_label_2
_geom_angle_atom_site_label_3
_geom_angle
_geom_angle_site_symmetry_1
_geom_angle_site_symmetry_3
_geom_angle_publ_flag
F6 P F3 178.2(5) . . ?
F6 P F5 89.3(5) . . ?
F3 P F5 91.5(5) . . ?
F6 P F2 90.8(5) . . ?
F3 P F2 88.3(5) . . ?
F5 P F2 178.2(5) . . ?
F6 P F1 90.8(5) . . ?
F3 P F1 90.9(5) . . ?
F5 P F1 90.4(5) . . ?
F2 P F1 91.4(5) . . ?
F6 P F4 89.5(5) . . ?
F3 P F4 88.9(4) . . ?
F5 P F4 89.9(5) . . ?
F2 P F4 88.4(5) . . ?
F1 P F4 179.6(5) . . ?
F3' P' F6' 176.8(6) . . ?
F3' P' F1' 90.9(6) . . ?
F6' P' F1' 92.3(5) . . ?
F3' P' F5' 89.6(7) . . ?
F6' P' F5' 90.0(6) . . ?
F1' P' F5' 90.5(6) . . ?
F3' P' F2' 92.5(6) . . ?
F6' P' F2' 87.9(5) . . ?
F1' P' F2' 90.8(5) . . ?
F5' P' F2' 177.6(6) . . ?
F3' P' F4' 90.7(6) . . ?
F6' P' F4' 86.1(5) . . ?
F1' P' F4' 178.4(6) . . ?
F5' P' F4' 89.3(5) . . ?
F2' P' F4' 89.4(5) . . ?
F3" P" F6" 179.2(5) . . ?
F3" P" F4" 91.3(5) . . ?
F6" P" F4" 87.9(5) . . ?
F3" P" F1" 89.6(5) . . ?
F6" P" F1" 91.2(5) . . ?
F4" P" F1" 179.0(5) . . ?
F3" P" F2" 90.4(5) . . ?
F6" P" F2" 89.9(5) . . ?
F4" P" F2" 90.5(5) . . ?
F1" P" F2" 89.1(5) . . ?
F3" P" F5" 90.2(5) . . ?
F6" P" F5" 89.5(4) . . ?
F4" P" F5" 89.9(4) . . ?
F1" P" F5" 90.5(4) . . ?
F2" P" F5" 179.3(5) . . ?
C3 N1 C1 121.6(10) . . ?
C3 N1 C2 119.3(9) . . ?
C1 N1 C2 119.1(9) . . ?
C13 N2 C14 121.4(10) . . ?
C13 N2 C16 118.9(10) . . ?
C14 N2 C16 119.7(10) . . ?
C2' N1' C3' 121.2(9) . . ?
C2' N1' C1' 120.0(9) . . ?
C3' N1' C1' 118.5(9) . . ?
C14' N2' C13' 119.0(10) . . ?
C14' N2' C16' 118.0(9) . . ?
C13' N2' C16' 123.0(10) . . ?
C3" N1" C2" 122.5(9) . . ?
C3" N1" C1" 119.2(10) . . ?
C2" N1" C1" 117.8(10) . . ?
C14" N2" C13" 121.7(9) . . ?
C14" N2" C16" 120.6(9) . . ?
C13" N2" C16" 117.4(9) . . ?
N1 C3 C4 122.9(10) . . ?
N1 C3 C8 121.4(10) . . ?
C4 C3 C8 115.6(10) . . ?
C5 C4 C3 121.2(11) . . ?
C4 C5 C6 122.0(10) . . ?
C5 C6 C7 116.7(10) . . ?
C5 C6 C9 119.0(10) . . ?
C7 C6 C9 124.3(10) . . ?
C8 C7 C6 122.2(11) . . ?
C7 C8 C3 122.3(10) . . ?
C10 C9 C6 128.8(10) . . ?
C9 C10 C11 122.2(10) . . ?
C12 C11 C15 117.4(9) . . ?
C12 C11 C10 123.5(9) . . ?
C15 C11 C10 119.1(9) . . ?
C13 C12 C11 120.8(11) . . ?
N2 C13 C12 121.5(11) . . ?
N2 C14 C15 119.6(11) . . ?
C11 C15 C14 119.3(10) . . ?
C17 C16 C21 123.7(11) . . ?
C17 C16 N2 118.1(11) . . ?
C21 C16 N2 118.1(10) . . ?
C16 C17 C18 118.3(11) . . ?
C19 C18 C17 120.1(12) . . ?
C18 C19 C20 119.1(12) . . ?
C21 C20 C19 122.4(14) . . ?
C16 C21 C20 116.2(12) . . ?
C8' C3' C4' 118.3(9) . . ?
C8' C3' N1' 121.2(9) . . ?
C4' C3' N1' 120.5(9) . . ?
C5' C4' C3' 120.4(9) . . ?
C4' C5' C6' 123.7(10) . . ?
C5' C6' C7' 114.9(10) . . ?
C5' C6' C9' 123.8(10) . . ?
C7' C6' C9' 121.3(10) . . ?
C8' C7' C6' 122.0(11) . . ?
C3' C8' C7' 120.6(9) . . ?
C10' C9' C6' 128.9(10) . . ?
C9' C10' C11' 125.9(10) . . ?
C15' C11' C12' 118.0(10) . . ?
C15' C11' C10' 122.6(9) . . ?
C12' C11' C10' 119.4(10) . . ?
C11' C12' C13' 118.3(10) . . ?
N2' C13' C12' 122.5(11) . . ?
N2' C14' C15' 121.4(10) . . ?
C11' C15' C14' 120.5(10) . . ?
C17' C16' C21' 122.8(11) . . ?
C17' C16' N2' 118.6(11) . . ?
C21' C16' N2' 118.6(10) . . ?
C16' C17' C18' 120.9(13) . . ?
C19' C18' C17' 118.9(13) . . ?
C20' C19' C18' 120.2(13) . . ?
C19' C20' C21' 120.4(13) . . ?
C16' C21' C20' 116.9(12) . . ?
C4" C3" N1" 118.7(10) . . ?
C4" C3" C8" 118.3(9) . . ?
N1" C3" C8" 123.0(9) . . ?
C3" C4" C5" 120.6(10) . . ?
C6" C5" C4" 121.4(10) . . ?
C5" C6" C7" 117.2(9) . . ?
C5" C6" C9" 121.5(9) . . ?
C7" C6" C9" 121.3(10) . . ?
C8" C7" C6" 122.3(10) . . ?
C7" C8" C3" 120.2(9) . . ?
C10" C9" C6" 129.9(11) . . ?
C9" C10" C11" 123.8(11) . . ?
C15" C11" C12" 116.9(9) . . ?
C15" C11" C10" 119.0(10) . . ?
C12" C11" C10" 124.0(10) . . ?
C13" C12" C11" 121.8(11) . . ?
N2" C13" C12" 119.6(10) . . ?
N2" C14" C15" 119.8(10) . . ?
C11" C15" C14" 120.1(10) . . ?
C21" C16" C17" 123.6(11) . . ?
C21" C16" N2" 118.2(10) . . ?
C17" C16" N2" 118.3(11) . . ?
C16" C17" C18" 119.9(12) . . ?
C19" C18" C17" 118.4(13) . . ?
C18" C19" C20" 121.3(12) . . ?
C19" C20" C21" 119.2(12) . . ?
C16" C21" C20" 117.5(12) . . ?

loop_
_geom_bond_atom_site_label_1
_geom_bond_atom_site_label_2
_geom_bond_distance
_geom_bond_site_symmetry_2
_geom_bond_publ_flag
P F6 1.535(9) . ?
P F3 1.559(8) . ?
P F5 1.571(7) . ?
P F2 1.572(8) . ?
P F1 1.579(7) . ?
P F4 1.591(8) . ?
P' F3' 1.510(10) . ?
P' F6' 1.556(9) . ?
P' F1' 1.559(8) . ?
P' F5' 1.565(9) . ?
P' F2' 1.582(8) . ?
P' F4' 1.588(8) . ?
P" F3" 1.549(8) . ?
P" F6" 1.567(8) . ?
P" F4" 1.567(7) . ?
P" F1" 1.575(7) . ?
P" F2" 1.586(8) . ?
P" F5" 1.596(7) . ?
N1 C3 1.360(12) . ?
N1 C1 1.439(13) . ?
N1 C2 1.456(14) . ?
N2 C13 1.316(14) . ?
N2 C14 1.323(14) . ?
N2 C16 1.503(13) . ?
N1' C2' 1.408(13) . ?
N1' C3' 1.417(12) . ?
N1' C1' 1.440(14) . ?
N2' C14' 1.297(14) . ?
N2' C13' 1.302(13) . ?
N2' C16' 1.489(13) . ?
N1" C3" 1.382(13) . ?
N1" C2" 1.448(14) . ?
N1" C1" 1.484(14) . ?
N2" C14" 1.317(13) . ?
N2" C13" 1.323(13) . ?
N2" C16" 1.492(13) . ?
C3 C4 1.398(14) . ?
C3 C8 1.430(14) . ?
C4 C5 1.381(15) . ?
C5 C6 1.393(15) . ?
C6 C7 1.393(14) . ?
C6 C9 1.483(14) . ?
C7 C8 1.337(14) . ?
C9 C10 1.333(14) . ?
C10 C11 1.451(13) . ?
C11 C12 1.368(14) . ?
C11 C15 1.396(14) . ?
C12 C13 1.361(16) . ?
C14 C15 1.411(15) . ?
C16 C17 1.335(15) . ?
C16 C21 1.358(16) . ?
C17 C18 1.400(16) . ?
C18 C19 1.333(17) . ?
C19 C20 1.374(17) . ?
C20 C21 1.367(16) . ?
C3' C8' 1.375(13) . ?
C3' C4' 1.415(13) . ?
C4' C5' 1.350(14) . ?
C5' C6' 1.412(14) . ?
C6' C7' 1.413(14) . ?
C6' C9' 1.436(14) . ?
C7' C8' 1.401(14) . ?
C9' C10' 1.344(14) . ?
C10' C11' 1.474(14) . ?
C11' C15' 1.338(14) . ?
C11' C12' 1.365(15) . ?
C12' C13' 1.377(16) . ?
C14' C15' 1.371(15) . ?
C16' C17' 1.283(16) . ?
C16' C21' 1.350(15) . ?
C17' C18' 1.392(18) . ?
C18' C19' 1.358(18) . ?
C19' C20' 1.324(17) . ?
C20' C21' 1.429(17) . ?
C3" C4" 1.374(14) . ?
C3" C8" 1.395(13) . ?
C4" C5" 1.392(14) . ?
C5" C6" 1.374(14) . ?
C6" C7" 1.386(14) . ?
C6" C9" 1.456(14) . ?
C7" C8" 1.362(13) . ?
C9" C10" 1.321(14) . ?
C10" C11" 1.483(14) . ?
C11" C15" 1.369(14) . ?
C11" C12" 1.370(14) . ?
C12" C13" 1.363(14) . ?
C14" C15" 1.399(15) . ?
C16" C21" 1.335(15) . ?
C16" C17" 1.351(15) . ?
C17" C18" 1.393(16) . ?
C18" C19" 1.346(18) . ?
C19" C20" 1.398(18) . ?
C20" C21" 1.409(16) . ?
